data_7228185
loop_
_publ_author_name
'Matoga, Dariusz'
'Roztocki, Kornel'
'Wilke, Manuel'
'Emmerling, Franziska'
'Oszajca, Marcin'
'Fitta, Magdalena'
'Ba\/landa, Maria'

_publ_section_title
;
 Crystalline Bilayers Unzipped and Rezipped: Solid-State Reaction Cycle of
 a Metal-Organic Framework with Triple Rearrangement of Intralayer Bonds
;
_journal_name_full CrystEngComm
_journal_paper_doi 10.1039/C7CE00655A
_journal_year 2017
_chemical_formula_moiety {[Mn2(C6H4NO2)2(C6H5NO2)2(NCS)2]}n
_chemical_formula_sum 'C13 H8 Mn N3 O4 S'
_chemical_formula_weight 357.2
_chemical_name_systematic ' ?'
_space_group_IT_number 14
_symmetry_cell_setting monoclinic
_symmetry_Int_Tables_number 14
_symmetry_space_group_name_Hall '-P 2yn'
_symmetry_space_group_name_H-M 'P 1 21/n 1'
_audit_update_record
;
2016-11-18 deposited with the CCDC.
2017-05-03 downloaded from the CCDC.
;
_cell_angle_alpha 90
_cell_angle_beta 97.272(3)
_cell_angle_gamma 90
_cell_formula_units_Z 4
_cell_length_a 12.4443(6)
_cell_length_b 13.9144(7)
_cell_length_c 8.8461(3)
_cell_measurement_temperature 453
_cell_volume 1519.43(12)
_diffrn_ambient_temperature 453
_diffrn_measurement_device_type 'Panalytical X'PERT PRO MPD'
_diffrn_radiation_probe x-ray
_diffrn_radiation_wavelength 1.5418
_exptl_absorpt_coefficient_mu 8.55
_exptl_crystal_density_diffrn 1.5616
_exptl_crystal_F_000 720
_exptl_crystal_recrystallization_method 'thermally-induced solid-state reaction'
_pd_instr_location ' ?'
_pd_meas_2theta_range_inc 0.02
_pd_meas_2theta_range_max 84.980
_pd_meas_2theta_range_min 6.000
_pd_meas_number_of_points 3950
_pd_prep_temperature 453
_pd_proc_2theta_range_inc 0.02
_pd_proc_2theta_range_max 84.98
_pd_proc_2theta_range_min 8.02
_pd_proc_ls_background_function 'Manual background combined with 15 Legendre polynoms'
_pd_proc_ls_pref_orient_corr 'March & Dollase'
_pd_proc_ls_profile_function Pseudo-Voigt
_pd_proc_ls_prof_R_factor 0.0453
_pd_proc_ls_prof_wR_expected 0.0158
_pd_proc_ls_prof_wR_factor 0.0687
_refine_ls_goodness_of_fit_all 4.36
_refine_ls_hydrogen_treatment constr
_refine_ls_number_constraints 0
_refine_ls_number_parameters 95
_refine_ls_number_restraints 29
_refine_ls_R_factor_all 0.0847
_refine_ls_R_factor_gt 0.0748
_refine_ls_shift/su_max 0.0482
_refine_ls_shift/su_mean 0.0083
_refine_ls_weighting_scheme sigma
_refine_ls_wR_factor_all 0.0749
_refine_ls_wR_factor_gt 0.0741
_cod_data_source_file c7ce00655a2.cif
_cod_data_source_block I
_cod_depositor_comments
;
The following automatic conversions were performed:

'_diffrn_radiation_probe' value 'X-ray' changed to 'x-ray' according
to
/home/data/users/saulius/crontab/automatic-downloads/rss-feeds/RSC/lib/dictionaries/cif_core.dic
dictionary named 'cif_core.dic' version 2.4.2 from 2011-04-26.

Automatic conversion script
Id: cif_fix_values 4973 2017-02-22 13:04:09Z antanas 
;
_cod_original_cell_volume 1519.42(12)
_cod_original_sg_symbol_Hall '-P 2yabc'
_cod_original_formula_sum 'C13 H8 Mn1 N3 O4 S1'
_cod_database_code 7228185

loop_
_space_group_symop_id
_space_group_symop_operation_xyz
1 x,y,z
2 -x+1/2,y+1/2,-z+1/2
3 -x,-y,-z
4 x+1/2,-y+1/2,z+1/2

loop_
_atom_site_label
_atom_site_type_symbol
_atom_site_fract_x
_atom_site_fract_y
_atom_site_fract_z
_atom_site_adp_type
_atom_site_U_iso_or_equiv
_atom_site_site_symmetry_multiplicity
_atom_site_occupancy
_atom_site_calc_flag
Mn1 Mn 0.3711(6) 0.0458(5) 0.0647(8) Uiso 0.065(4) 4 1 d
S1 S 0.5655(10) 0.4975(9) 0.8522(16) Uiso 0.162(6) 4 1 d
C13 C 0.637(3) 0.4894(12) 0.773(5) Uiso 0.162(6) 4 1 d
N3 N 0.733(2) 0.4782(18) 0.667(3) Uiso 0.162(6) 4 1 d
O1 O 1.0454(14) 0.4564(14) 0.262(2) Uiso 0.066(6) 4 1 d
C1 C 1.0606(13) 0.3676(12) 0.2285(12) Uiso 0.058(5) 4 1 d
O2 O 1.1451(16) 0.3191(12) 0.282(2) Uiso 0.066(6) 4 1 d
C2 C 0.9767(19) 0.3195(19) 0.1238(14) Uiso 0.058(5) 4 1 d
C3 C 0.9983(13) 0.224(2) 0.099(2) Uiso 0.058(5) 4 1 d
C4 C 0.926(2) 0.1691(8) 0.002(3) Uiso 0.058(5) 4 1 d
N1 N 0.8341(18) 0.212(2) -0.0663(16) Uiso 0.058(5) 4 1 d
C5 C 0.8100(14) 0.306(2) -0.045(2) Uiso 0.058(5) 4 1 d
C6 C 0.883(3) 0.3610(8) 0.052(3) Uiso 0.058(5) 4 1 d
H1c3 H 1.063396 0.194685 0.148749 Uiso 0.0693 4 1 d
H1c4 H 0.939537 0.1025 -0.015887 Uiso 0.0693 4 1 d
H1c5 H 0.744568 0.334164 -0.095275 Uiso 0.0693 4 1 d
H1c6 H 0.867666 0.427522 0.069167 Uiso 0.0693 4 1 d
O3 O 0.3379(14) 0.9482(15) 0.8847(19) Uiso 0.066(6) 4 1 d
C7 C 0.3908(14) 0.8719(10) 0.8465(13) Uiso 0.058(5) 4 1 d
O4 O 0.4925(16) 0.8550(10) 0.889(2) Uiso 0.066(6) 4 1 d
C8 C 0.3303(19) 0.8019(17) 0.7495(17) Uiso 0.058(5) 4 1 d
C9 C 0.3664(12) 0.707(2) 0.759(2) Uiso 0.058(5) 4 1 d
C10 C 0.311(2) 0.6369(11) 0.668(3) Uiso 0.058(5) 4 1 d
N2 N 0.2227(19) 0.665(2) 0.572(2) Uiso 0.058(5) 4 1 d
C11 C 0.1839(12) 0.756(2) 0.5585(18) Uiso 0.058(5) 4 1 d
C12 C 0.239(2) 0.8263(11) 0.649(3) Uiso 0.058(5) 4 1 d
H1c9 H 0.429404 0.690416 0.827948 Uiso 0.0693 4 1 d
H1c10 H 0.334834 0.571145 0.672705 Uiso 0.0693 4 1 d
H1c11 H 0.120765 0.77146 0.4887 Uiso 0.0693 4 1 d
H1c12 H 0.214176 0.891702 0.642888 Uiso 0.0693 4 1 d

loop_
_atom_type_symbol
_atom_type_scat_dispersion_real
_atom_type_scat_dispersion_imag
_atom_type_scat_source
C 0.0181 0.0091 'International Tables Vol C tables 4.2.6.8 and 6.1.1.1'
H 0.0000 0.0000 'International Tables Vol C tables 4.2.6.8 and 6.1.1.1'
Mn -0.5299 2.8052 'International Tables Vol C tables 4.2.6.8 and 6.1.1.1'
N 0.0311 0.0180 'International Tables Vol C tables 4.2.6.8 and 6.1.1.1'
O 0.0492 0.0322 'International Tables Vol C tables 4.2.6.8 and 6.1.1.1'
S 0.3331 0.5567 'International Tables Vol C tables 4.2.6.8 and 6.1.1.1'

loop_
_geom_angle_atom_site_label_1
_geom_angle_atom_site_label_2
_geom_angle_atom_site_label_3
_geom_angle_site_symmetry_1
_geom_angle_site_symmetry_3
_geom_angle
N3 Mn1 O1 4_454 2_645 87.0(9)
N3 Mn1 O3 4_454 1_544 97.7(9)
N3 Mn1 O4 4_454 3_666 133.5(10)
O1 Mn1 O3 2_645 1_544 101.5(8)
O1 Mn1 O4 2_645 3_666 86.4(7)
O3 Mn1 O4 1_544 3_666 128.7(8)
Mn1 O1 C1 2_655 . 130.5(13)
O1 C1 O2 . . 123.7(15)
O1 C1 C2 . . 117.9(17)
O2 C1 C2 . . 118.4(17)
C1 C2 C3 . . 113.8(18)
C1 C2 C6 . . 126(2)
C3 C2 C6 . . 119.9(18)
C2 C3 C4 . . 120.0(18)
C2 C3 H1c3 . . 120.02
C4 C3 H1c3 . . 120.02
C3 C4 N1 . . 118.4(18)
C3 C4 H1c4 . . 120.78
N1 C4 H1c4 . . 120.78
C4 N1 C5 . . 123.3(19)
N1 C5 C6 . . 118.4(18)
N1 C5 H1c5 . . 120.82
C6 C5 H1c5 . . 120.82
C2 C6 C5 . . 120.0(17)
C2 C6 H1c6 . . 120.02
C5 C6 H1c6 . . 120.02
Mn1 O3 C7 1_566 . 131.4(12)
O3 C7 O4 . . 125.1(15)
O3 C7 C8 . . 117.2(17)
O4 C7 C8 . . 117.8(16)
Mn1 O4 C7 3_666 . 130.3(12)
C7 C8 C9 . . 117.6(17)
C7 C8 C12 . . 122.4(19)
C9 C8 C12 . . 120.0(18)
C8 C9 C10 . . 120.0(17)
C8 C9 H1c9 . . 120
C10 C9 H1c9 . . 120
C9 C10 N2 . . 117(2)
C9 C10 H1c10 . . 121.25
N2 C10 H1c10 . . 121.25
C10 N2 C11 . . 125(2)
N2 C11 C12 . . 117.5(17)
N2 C11 H1c11 . . 121.24
C12 C11 H1c11 . . 121.24
C8 C12 C11 . . 120.0(19)
C8 C12 H1c12 . . 120.01
C11 C12 H1c12 . . 120.01

loop_
_geom_bond_atom_site_label_1
_geom_bond_atom_site_label_2
_geom_bond_site_symmetry_2
_geom_bond_distance
Mn1 N3 4_454 2.07(3)
Mn1 O1 2_645 2.138(19)
Mn1 O3 1_544 2.09(2)
Mn1 O4 3_666 2.186(19)
S1 C13 . 1.21(4)
O1 C1 . 1.29(3)
C1 O2 . 1.29(2)
C1 C2 . 1.47(2)
C2 C3 . 1.38(4)
C2 C6 . 1.38(3)
C3 C4 . 1.39(3)
C3 H1c3 . 0.96
C4 N1 . 1.36(3)
C4 H1c4 . 0.96
N1 C5 . 1.36(4)
C5 C6 . 1.39(3)
C5 H1c5 . 0.96
C6 H1c6 . 0.96
O3 C7 . 1.32(2)
C7 O4 . 1.30(3)
C7 C8 . 1.45(2)
C8 C9 . 1.39(4)
C8 C12 . 1.39(3)
C9 C10 . 1.39(3)
C9 H1c9 . 0.96
C10 N2 . 1.36(3)
C10 H1c10 . 0.96
N2 C11 . 1.36(4)
C11 C12 . 1.39(3)
C11 H1c11 . 0.96
C12 H1c12 . 0.96

loop_
_geom_hbond_atom_site_label_D
_geom_hbond_atom_site_label_H
_geom_hbond_atom_site_label_A
_geom_hbond_site_symmetry_A
_geom_hbond_distance_DH
_geom_hbond_distance_HA
_geom_hbond_distance_DA
_geom_hbond_angle_DHA
C3 H1c3 O2 . 0.96 2.26 2.64(3) 102.46
C9 H1c9 O4 . 0.96 2.46 2.75(3) 97.20
C11 H1c11 O4 4_464 0.96 2.46 3.07(3) 120.75

loop_
_restr_distance_atom_site_label_1
_restr_distance_atom_site_label_2
_restr_distance_target
_restr_distance_target_weight_param
C1 O1 1.3 0.02
C1 O2 1.3 0.02
C7 O3 1.3 0.02
C7 O4 1.3 0.02
C13 N3 1.6 0.02
C13 S1 1.2 0.02
C2 C3 1.39 0.005
C3 C4 1.39 0.005
C2 C6 1.39 0.005
C6 C5 1.39 0.005
C8 C9 1.39 0.005
C9 C10 1.39 0.005
C8 C12 1.39 0.005
C12 C11 1.39 0.005

loop_
_restr_angle_atom_site_label_1
_restr_angle_atom_site_label_2
_restr_angle_atom_site_label_3
_restr_angle_target
_restr_angle_target_weight_param
S1 C13 N3 180 0.01
O1 C1 O2 125 1
O3 C7 O4 125 1
C2 C3 C4 120 0.1
C3 C2 C6 120 0.1
C2 C6 C5 120 0.1
C8 C9 C10 120 0.1
C9 C8 C12 120 0.1
C8 C12 C11 120 0.1

loop_
_restr_equal_distance_atom_site_label_1
_restr_equal_distance_atom_site_label_2
_restr_equal_distance_class_class_id
_restr_equal_distance_class_target_weight_param
C5 N1 1 0.005
N1 C4 1 0.005
C10 N2 1 0.005
C11 N2 1 0.005

loop_
_restr_equal_angle_atom_site_label_1
_restr_equal_angle_atom_site_label_2
_restr_equal_angle_atom_site_label_3
_restr_equal_angle_class_class_id
_restr_equal_angle_class_target_weight_param
O1 C1 C2 1 0.75
O2 C1 C2 1 0.75
O3 C7 C8 1 0.75
O4 C7 C8 1 0.75
